data_4083360
loop_
_publ_author_name
'Sumner, Natalie J.'
'Spisak, Sarah N.'
'Filatov, Alexander S.'
'Rogachev, Andrey Yu.'
'Zabula, Alexander V.'
'Petrukhina, Marina A.'

_publ_section_title
;
 Double-Concave Binding of Bicorannulenyl Dianion: Cesium vs Lithium Salts
;
_journal_issue 11
_journal_name_full Organometallics
_journal_page_first 2874
_journal_paper_doi 10.1021/om500396m
_journal_volume 33
_journal_year 2014
_chemical_formula_moiety 'C64 H64 Cs2 O12'
_chemical_formula_sum 'C64 H64 Cs2 O12'
_chemical_formula_weight 1290.97
_chemical_name_systematic
; 
 bicorannulenyl-bis((18-crown-6-ether)-cesium) tetrahydrofuran solvate
;
_space_group_IT_number 2
_symmetry_cell_setting triclinic
_symmetry_Int_Tables_number 2
_symmetry_space_group_name_Hall '-P 1'
_symmetry_space_group_name_H-M 'P -1'
_atom_sites_solution_hydrogens geom
_atom_sites_solution_primary direct
_atom_sites_solution_secondary difmap
_audit_creation_method SHELXL-97
_cell_angle_alpha 69.9880(10)
_cell_angle_beta 86.2130(10)
_cell_angle_gamma 87.6200(10)
_cell_formula_units_Z 2
_cell_length_a 9.7188(9)
_cell_length_b 18.3660(16)
_cell_length_c 21.6364(19)
_cell_measurement_reflns_used 8619
_cell_measurement_temperature 100(2)
_cell_measurement_theta_max 26.96
_cell_measurement_theta_min 2.27
_cell_volume 3620.2(6)
_computing_cell_refinement 'SAINT Ver. 6.22  (Bruker-AXS, 2003)'
_computing_data_collection 'SMART Ver. 5.622 (Bruker-AXS, 2003)'
_computing_data_reduction 'SAINT Ver. 6.22'
_computing_molecular_graphics 'SHELXTL Ver. 6.14'
_computing_publication_material 'SHELXTL Ver. 6.14'
_computing_structure_refinement 'SHELXTL Ver. 6.14'
_computing_structure_solution 'SHELXTL Ver. 6.14 (Bruker-AXS, 2003)'
_diffrn_ambient_temperature 100(2)
_diffrn_measured_fraction_theta_full 0.991
_diffrn_measured_fraction_theta_max 0.944
_diffrn_measurement_device_type 'Bruker SMART APEX CCD area-detector'
_diffrn_measurement_method '0.30\% \w scans'
_diffrn_radiation_monochromator graphite
_diffrn_radiation_source 'fine-focus sealed tube'
_diffrn_radiation_type Mo-K\a
_diffrn_radiation_wavelength 0.71073
_diffrn_reflns_av_R_equivalents 0.0273
_diffrn_reflns_av_sigmaI/netI 0.0509
_diffrn_reflns_limit_h_max 12
_diffrn_reflns_limit_h_min -12
_diffrn_reflns_limit_k_max 24
_diffrn_reflns_limit_k_min -24
_diffrn_reflns_limit_l_max 28
_diffrn_reflns_limit_l_min -28
_diffrn_reflns_number 32377
_diffrn_reflns_theta_full 25.00
_diffrn_reflns_theta_max 27.94
_diffrn_reflns_theta_min 1.26
_exptl_absorpt_coefficient_mu 1.057
_exptl_absorpt_correction_T_max 0.9393
_exptl_absorpt_correction_T_min 0.7022
_exptl_absorpt_correction_type multi-scan
_exptl_absorpt_process_details
;
SADABS  (Bruker-AXS, 2003)
;
_exptl_crystal_colour black
_exptl_crystal_density_diffrn 1.184
_exptl_crystal_density_method 'not measured'
_exptl_crystal_description plate
_exptl_crystal_F_000 1308
_exptl_crystal_size_max 0.36
_exptl_crystal_size_mid 0.22
_exptl_crystal_size_min 0.06
_platon_squeeze_details
;
;
_refine_diff_density_max 0.974
_refine_diff_density_min -0.556
_refine_diff_density_rms 0.077
_refine_ls_extinction_method none
_refine_ls_goodness_of_fit_ref 1.012
_refine_ls_hydrogen_treatment constr
_refine_ls_matrix_type full
_refine_ls_number_parameters 1065
_refine_ls_number_reflns 16423
_refine_ls_number_restraints 838
_refine_ls_restrained_S_all 0.990
_refine_ls_R_factor_all 0.0510
_refine_ls_R_factor_gt 0.0346
_refine_ls_shift/su_max 0.001
_refine_ls_shift/su_mean 0.000
_refine_ls_structure_factor_coef Fsqd
_refine_ls_weighting_details 'calc w=1/[\s^2^(Fo^2^)+(0.0382P)^2^+0.0000P] where P=(Fo^2^+2Fc^2^)/3'
_refine_ls_weighting_scheme calc
_refine_ls_wR_factor_gt 0.0790
_refine_ls_wR_factor_ref 0.0824
_reflns_number_gt 11964
_reflns_number_total 16423
_reflns_threshold_expression I>2\s(I)
_cod_data_source_file om500396m_si_002.cif
_cod_data_source_block Cs
_cod_depositor_comments
;
The following automatic conversions were performed:

'_symmetry_cell_setting' value 'Triclinic' changed to 'triclinic'
according to
/usr/data/users/saulius/crontab/automatic-downloads/rss-feeds/ACS/lib/dictionaries/cif_core.dic
dictionary named 'cif_core.dic' version 2.4.2 from 2011-04-26.

Automatic conversion script
Id: cif_fix_values 2281 2013-09-26 08:29:07Z andrius 

 Adding full bibliography for 4083359--4083360.cif.
;
_cod_original_sg_symbol_Hall '-P 1        '
_cod_original_sg_symbol_H-M 'P -1        '
_cod_database_code 4083360

loop_
_symmetry_equiv_pos_as_xyz
'x, y, z'
'-x, -y, -z'

loop_
_atom_site_label
_atom_site_type_symbol
_atom_site_fract_x
_atom_site_fract_y
_atom_site_fract_z
_atom_site_U_iso_or_equiv
_atom_site_adp_type
_atom_site_occupancy
_atom_site_symmetry_multiplicity
_atom_site_calc_flag
_atom_site_refinement_flags
_atom_site_disorder_assembly
_atom_site_disorder_group
Cs1 Cs 0.792130(15) 0.913200(9) 0.690842(8) 0.02811(5) Uani 1 1 d . . .
Cs2 Cs 0.679832(16) 0.424130(10) 0.849459(8) 0.03132(5) Uani 1 1 d . A .
O1 O 1.06318(17) 0.80743(11) 0.71851(9) 0.0342(4) Uani 1 1 d . . .
O2 O 0.88936(17) 0.78508(11) 0.62606(9) 0.0326(4) Uani 1 1 d . . .
O3 O 0.61178(17) 0.84032(10) 0.61494(9) 0.0312(4) Uani 1 1 d . . .
O4 O 0.47693(17) 0.84928(10) 0.73434(9) 0.0295(4) Uani 1 1 d . . .
O5 O 0.64019(17) 0.87454(12) 0.82779(9) 0.0365(5) Uani 1 1 d . . .
O6 O 0.91756(17) 0.82019(12) 0.83311(9) 0.0380(5) Uani 1 1 d . . .
O7 O 0.60891(18) 0.60733(11) 0.79862(9) 0.0365(5) Uani 1 1 d . A .
O8 O 0.87457(18) 0.55384(11) 0.84341(9) 0.0361(5) Uani 1 1 d . A .
O9 O 1.00002(18) 0.43489(11) 0.79852(9) 0.0356(5) Uani 1 1 d . A .
O10 O 0.82346(19) 0.33407(11) 0.76757(10) 0.0400(5) Uani 1 1 d . A .
O11 O 0.5604(2) 0.39358(12) 0.72378(10) 0.0419(5) Uani 1 1 d . A .
O12 O 0.42306(19) 0.50866(11) 0.76920(9) 0.0387(5) Uani 1 1 d . A .
C1 C 0.9822(10) 1.0137(8) 0.5255(6) 0.026(2) Uani 0.555(5) 1 d PU . 1
C2 C 1.0734(6) 1.0078(3) 0.5793(3) 0.0275(12) Uani 0.555(5) 1 d PU . 1
H2 H 1.1532 0.9752 0.5833 0.033 Uiso 0.555(5) 1 calc PR . 1
C3 C 1.0509(6) 1.0461(3) 0.6244(2) 0.0293(12) Uani 0.555(5) 1 d PU . 1
C4 C 1.1125(17) 1.0332(9) 0.6865(6) 0.029(2) Uani 0.555(5) 1 d PU . 1
H4 H 1.2011 1.0088 0.6927 0.035 Uiso 0.555(5) 1 calc PR . 1
C5 C 1.0499(6) 1.0544(4) 0.7378(4) 0.0417(15) Uani 0.555(5) 1 d PU . 1
H5 H 1.0966 1.0438 0.7773 0.050 Uiso 0.555(5) 1 calc PR . 1
C6 C 0.9171(6) 1.0916(3) 0.7325(3) 0.0402(14) Uani 0.555(5) 1 d PU . 1
C7 C 0.8183(16) 1.0948(17) 0.7825(11) 0.044(3) Uani 0.555(5) 1 d PU . 1
H7 H 0.8478 1.0890 0.8250 0.052 Uiso 0.555(5) 1 calc PR . 1
C8 C 0.6777(9) 1.1065(4) 0.7706(4) 0.0505(18) Uani 0.555(5) 1 d PU . 1
H8 H 0.6144 1.1041 0.8066 0.061 Uiso 0.555(5) 1 calc PR . 1
C9 C 0.6249(7) 0.1216(3) 0.7079(3) 0.0390(15) Uani 0.555(5) 1 d PU . 1
C10 C 0.489(2) 0.115(2) 0.6871(10) 0.045(3) Uani 0.555(5) 1 d PU . 1
H10 H 0.4115 0.1200 0.7146 0.053 Uiso 0.555(5) 1 calc PR . 1
C11 C 0.4655(7) 0.1016(3) 0.6312(3) 0.0364(14) Uani 0.555(5) 1 d PU . 1
H11 H 0.3732 0.0958 0.6219 0.044 Uiso 0.555(5) 1 calc PR . 1
C12 C 0.5773(6) 0.0958(3) 0.5845(3) 0.0311(13) Uani 0.555(5) 1 d PU . 1
C13 C 0.5837(15) 0.0560(7) 0.5382(6) 0.035(3) Uani 0.555(5) 1 d PU . 1
H13 H 0.5009 0.0439 0.5231 0.042 Uiso 0.555(5) 1 calc PR . 1
C14 C 0.7106(6) 1.0345(4) 0.5149(3) 0.0299(13) Uani 0.555(5) 1 d PU . 1
H14 H 0.7095 1.0069 0.4850 0.036 Uiso 0.555(5) 1 calc PR . 1
C15 C 0.8416(5) 1.0507(3) 0.5323(3) 0.0281(13) Uani 0.555(5) 1 d PU . 1
C16 C 0.8339(9) 1.0956(4) 0.5728(3) 0.0218(14) Uani 0.555(5) 1 d PU . 1
C17 C 0.7050(9) 0.1165(5) 0.5987(5) 0.0252(16) Uani 0.555(5) 1 d PU . 1
C18 C 0.7281(9) 0.1295(4) 0.6568(5) 0.0318(18) Uani 0.555(5) 1 d PU . 1
C19 C 0.8699(10) 1.1156(5) 0.6684(4) 0.0291(17) Uani 0.555(5) 1 d PU . 1
C20 C 0.9357(7) 1.0979(4) 0.6165(4) 0.0289(16) Uani 0.555(5) 1 d PU . 1
C1X C 0.8033(8) 1.0269(4) 0.5098(3) 0.0287(15) Uani 0.445(5) 1 d PU . 2
H1X H 0.7657 1.0011 0.4836 0.034 Uiso 0.445(5) 1 calc PR . 2
C2X C 0.9520(13) 1.0185(11) 0.5183(8) 0.027(3) Uani 0.445(5) 1 d PU . 2
C3X C 1.0006(7) 1.0395(4) 0.5729(3) 0.0262(15) Uani 0.445(5) 1 d PU . 2
C4X C 1.1098(7) 1.0108(4) 0.6172(3) 0.0273(15) Uani 0.445(5) 1 d PU . 2
H4X H 1.1824 0.9820 0.6043 0.033 Uiso 0.445(5) 1 calc PR . 2
C5X C 1.118(2) 1.0214(11) 0.6763(8) 0.032(3) Uani 0.445(5) 1 d PU . 2
H5X H 1.1926 0.9976 0.7030 0.038 Uiso 0.445(5) 1 calc PR . 2
C6X C 1.0175(7) 1.0679(4) 0.7000(4) 0.0309(16) Uani 0.445(5) 1 d PU . 2
C7X C 0.9785(9) 1.0705(5) 0.7648(4) 0.0441(19) Uani 0.445(5) 1 d PU . 2
H7X H 1.0478 1.0604 0.7958 0.053 Uiso 0.445(5) 1 calc PR . 2
C8X C 0.850(2) 1.086(2) 0.7837(13) 0.046(4) Uani 0.445(5) 1 d PU . 2
H8X H 0.8284 1.0789 0.8288 0.055 Uiso 0.445(5) 1 calc PR . 2
C9X C 0.7413(9) 1.1144(4) 0.7370(4) 0.0407(18) Uani 0.445(5) 1 d PU . 2
C10X C 0.5963(9) 0.1136(4) 0.7502(5) 0.0398(18) Uani 0.445(5) 1 d PU . 2
H10X H 0.5602 0.1132 0.7922 0.048 Uiso 0.445(5) 1 calc PR . 2
C11X C 0.503(3) 0.113(2) 0.7015(11) 0.032(3) Uani 0.445(5) 1 d PU . 2
H11X H 0.4061 0.1108 0.7122 0.039 Uiso 0.445(5) 1 calc PR . 2
C12X C 0.5540(7) 0.1164(4) 0.6372(3) 0.0314(16) Uani 0.445(5) 1 d PU . 2
C13X C 0.4911(9) 0.0926(4) 0.5901(4) 0.0317(16) Uani 0.445(5) 1 d PU . 2
H13X H 0.3932 0.0923 0.5911 0.038 Uiso 0.445(5) 1 calc PR . 2
C14X C 0.5651(15) 0.0702(8) 0.5431(7) 0.022(2) Uani 0.445(5) 1 d PU . 2
H14X H 0.5155 0.0548 0.5134 0.026 Uiso 0.445(5) 1 calc PR . 2
C15X C 0.7158(6) 1.0685(4) 0.5362(3) 0.0232(14) Uani 0.445(5) 1 d PU . 2
C16X C 0.7719(12) 1.1070(6) 0.5740(5) 0.0248(19) Uani 0.445(5) 1 d PU . 2
C17X C 0.6960(10) 0.1271(6) 0.6236(6) 0.027(2) Uani 0.445(5) 1 d PU . 2
C18X C 0.7858(13) 1.1250(6) 0.6733(5) 0.029(2) Uani 0.445(5) 1 d PU . 2
C19X C 0.9189(10) 1.1029(6) 0.6542(6) 0.0269(19) Uani 0.445(5) 1 d PU . 2
C20X C 0.9101(10) 1.0911(4) 0.5929(4) 0.0208(17) Uani 0.445(5) 1 d PU . 2
C21 C 0.3661(17) 0.3308(8) 0.9254(10) 0.036(3) Uani 0.449(5) 1 d PU A 1
H21 H 0.2941 0.3330 0.8971 0.044 Uiso 0.449(5) 1 calc PR A 1
C22 C 0.3793(7) 0.3920(5) 0.9502(3) 0.0339(16) Uani 0.449(5) 1 d PU A 1
H22 H 0.3110 0.4322 0.9395 0.041 Uiso 0.449(5) 1 calc PR A 1
C23 C 0.4867(7) 0.3983(4) 0.9900(3) 0.0287(15) Uani 0.449(5) 1 d PU A 1
C24 C 0.542(2) 0.467(2) 1.000(3) 0.027(3) Uani 0.449(5) 1 d PU . 1
C25 C 0.6921(8) 0.4641(5) 1.0104(3) 0.0284(15) Uani 0.449(5) 1 d PU A 1
H25 H 0.7341 0.5114 1.0065 0.034 Uiso 0.449(5) 1 calc PR A 1
C26 C 0.7736(6) 0.3991(5) 1.0254(3) 0.0297(15) Uani 0.449(5) 1 d PU A 1
C27 C 0.9214(19) 0.3881(11) 1.0216(18) 0.033(3) Uani 0.449(5) 1 d PU A 1
H27 H 0.9755 0.4285 1.0247 0.040 Uiso 0.449(5) 1 calc PR A 1
C28 C 0.9906(10) 0.3260(5) 1.0142(3) 0.0364(17) Uani 0.449(5) 1 d PU A 1
H28 H 1.0883 0.3232 1.0153 0.044 Uiso 0.449(5) 1 calc PR A 1
C29 C 0.9200(7) 0.2648(4) 1.0046(3) 0.0370(17) Uani 0.449(5) 1 d PU A 1
C30 C 0.9671(16) 0.2109(10) 0.9719(11) 0.045(3) Uani 0.449(5) 1 d PU A 1
H30 H 1.0630 0.1996 0.9688 0.054 Uiso 0.449(5) 1 calc PR A 1
C31 C 0.8728(10) 0.1740(5) 0.9440(5) 0.048(2) Uani 0.449(5) 1 d PU A 1
H31 H 0.9082 0.1419 0.9201 0.057 Uiso 0.449(5) 1 calc PR A 1
C32 C 0.7281(10) 0.1846(4) 0.9514(4) 0.0453(19) Uani 0.449(5) 1 d PU A 1
C33 C 0.6235(15) 0.1760(15) 0.9137(13) 0.054(3) Uani 0.449(5) 1 d PU A 1
H33 H 0.6427 0.1438 0.8878 0.065 Uiso 0.449(5) 1 calc PR A 1
C34 C 0.4936(10) 0.2105(5) 0.9109(4) 0.0451(19) Uani 0.449(5) 1 d PU A 1
H34 H 0.4257 0.1964 0.8877 0.054 Uiso 0.449(5) 1 calc PR A 1
C35 C 0.4581(8) 0.2666(5) 0.9419(4) 0.0353(17) Uani 0.449(5) 1 d PU A 1
C36 C 0.5581(9) 0.2694(6) 0.9881(4) 0.0312(18) Uani 0.449(5) 1 d PU A 1
C37 C 0.5725(11) 0.3315(6) 1.0116(5) 0.0261(19) Uani 0.449(5) 1 d PU A 1
C38 C 0.7033(11) 0.3291(6) 1.0315(5) 0.0236(19) Uani 0.449(5) 1 d PU A 1
C39 C 0.7791(9) 0.2684(7) 1.0182(5) 0.029(2) Uani 0.449(5) 1 d PU A 1
C40 C 0.6874(13) 0.2290(5) 0.9925(4) 0.0334(19) Uani 0.449(5) 1 d PU A 1
C21X C 0.4371(6) 0.2463(4) 0.9170(3) 0.0325(14) Uani 0.551(5) 1 d PU A 2
H21X H 0.3912 0.2244 0.8903 0.039 Uiso 0.551(5) 1 calc PR A 2
C22X C 0.3781(15) 0.3094(6) 0.9308(6) 0.026(2) Uani 0.551(5) 1 d PU A 2
H22X H 0.2909 0.3280 0.9137 0.032 Uiso 0.551(5) 1 calc PR A 2
C23X C 0.4387(5) 0.3492(3) 0.9692(2) 0.0264(12) Uani 0.551(5) 1 d PU A 2
C24X C 0.4232(6) 0.4246(3) 0.9667(3) 0.0251(11) Uani 0.551(5) 1 d PU A 2
H24X H 0.3492 0.4547 0.9433 0.030 Uiso 0.551(5) 1 calc PR A 2
C25X C 0.5159(18) 0.4623(17) 0.999(2) 0.029(3) Uani 0.551(5) 1 d PU . 2
C26X C 0.6513(5) 0.4217(3) 1.0168(2) 0.0238(11) Uani 0.551(5) 1 d PU A 2
C27X C 0.7854(6) 0.4523(4) 1.0169(3) 0.0284(12) Uani 0.551(5) 1 d PU A 2
H27X H 0.7903 0.5052 1.0134 0.034 Uiso 0.551(5) 1 calc PR A 2
C28X C 0.9099(17) 0.4087(10) 1.0220(15) 0.029(2) Uani 0.551(5) 1 d PU A 2
H28X H 0.9942 0.4312 1.0252 0.035 Uiso 0.551(5) 1 calc PR A 2
C29X C 0.9093(6) 0.3313(4) 1.0223(3) 0.0267(12) Uani 0.551(5) 1 d PU A 2
C30X C 1.0197(6) 0.2863(4) 1.0038(2) 0.0301(13) Uani 0.551(5) 1 d PU A 2
H30X H 1.1123 0.2978 1.0080 0.036 Uiso 0.551(5) 1 calc PR A 2
C31X C 0.9955(11) 0.2277(8) 0.9803(9) 0.035(2) Uani 0.551(5) 1 d PU A 2
H31X H 1.0725 0.2019 0.9671 0.042 Uiso 0.551(5) 1 calc PR A 2
C32X C 0.8577(6) 0.2030(3) 0.9746(3) 0.0317(13) Uani 0.551(5) 1 d PU A 2
C33X C 0.8072(8) 0.1660(4) 0.9337(3) 0.0396(16) Uani 0.551(5) 1 d PU A 2
H33X H 0.8706 0.1368 0.9156 0.048 Uiso 0.551(5) 1 calc PR A 2
C34X C 0.6688(11) 0.1698(11) 0.9182(9) 0.038(2) Uani 0.551(5) 1 d PU A 2
H34X H 0.6412 0.1429 0.8907 0.046 Uiso 0.551(5) 1 calc PR A 2
C35X C 0.5685(6) 0.2133(3) 0.9431(3) 0.0310(12) Uani 0.551(5) 1 d PU A 2
C36X C 0.6138(9) 0.2427(4) 0.9901(3) 0.0232(14) Uani 0.551(5) 1 d PU A 2
C37X C 0.5498(8) 0.3063(5) 1.0050(4) 0.0223(15) Uani 0.551(5) 1 d PU A 2
C38X C 0.6519(9) 0.3441(5) 1.0251(4) 0.0247(15) Uani 0.551(5) 1 d PU A 2
C39X C 0.7780(8) 0.3007(5) 1.0269(4) 0.0239(14) Uani 0.551(5) 1 d PU A 2
C40X C 0.7556(8) 0.2386(4) 1.0053(4) 0.0269(15) Uani 0.551(5) 1 d PU A 2
C41 C 1.0998(3) 0.75968(17) 0.67999(15) 0.0395(7) Uani 1 1 d . . .
H41A H 1.0674 0.7064 0.7035 0.047 Uiso 1 1 calc R . .
H41B H 1.2013 0.7574 0.6730 0.047 Uiso 1 1 calc R . .
C42 C 1.0350(3) 0.79236(17) 0.61480(14) 0.0365(7) Uani 1 1 d . . .
H42A H 1.0587 0.8476 0.5934 0.044 Uiso 1 1 calc R . .
H42B H 1.0697 0.7637 0.5854 0.044 Uiso 1 1 calc R . .
C43 C 0.8212(3) 0.80819(18) 0.56593(14) 0.0387(7) Uani 1 1 d . . .
H43A H 0.8610 0.7796 0.5374 0.046 Uiso 1 1 calc R . .
H43B H 0.8330 0.8643 0.5422 0.046 Uiso 1 1 calc R . .
C44 C 0.6707(3) 0.79074(18) 0.58189(14) 0.0382(7) Uani 1 1 d . . .
H44A H 0.6232 0.7992 0.5408 0.046 Uiso 1 1 calc R . .
H44B H 0.6596 0.7359 0.6103 0.046 Uiso 1 1 calc R . .
C45 C 0.4702(3) 0.82516(16) 0.63355(13) 0.0322(6) Uani 1 1 d . . .
H45A H 0.4590 0.7700 0.6612 0.039 Uiso 1 1 calc R . .
H45B H 0.4171 0.8356 0.5938 0.039 Uiso 1 1 calc R . .
C46 C 0.4177(2) 0.87601(16) 0.67126(13) 0.0301(6) Uani 1 1 d . . .
H46A H 0.4436 0.9303 0.6470 0.036 Uiso 1 1 calc R . .
H46B H 0.3158 0.8739 0.6770 0.036 Uiso 1 1 calc R . .
C47 C 0.4317(3) 0.89371(16) 0.77465(13) 0.0331(6) Uani 1 1 d . . .
H47A H 0.3300 0.8922 0.7815 0.040 Uiso 1 1 calc R . .
H47B H 0.4586 0.9484 0.7529 0.040 Uiso 1 1 calc R . .
C48 C 0.4968(3) 0.86036(17) 0.83926(13) 0.0345(7) Uani 1 1 d . . .
H48A H 0.4564 0.8851 0.8706 0.041 Uiso 1 1 calc R . .
H48B H 0.4808 0.8039 0.8583 0.041 Uiso 1 1 calc R . .
C49 C 0.7114(3) 0.8488(2) 0.88710(14) 0.0446(8) Uani 1 1 d . . .
H49A H 0.7013 0.7922 0.9091 0.054 Uiso 1 1 calc R . .
H49B H 0.6733 0.8752 0.9176 0.054 Uiso 1 1 calc R . .
C50 C 0.8617(3) 0.8680(2) 0.86887(15) 0.0451(8) Uani 1 1 d . . .
H50A H 0.8704 0.9234 0.8414 0.054 Uiso 1 1 calc R . .
H50B H 0.9125 0.8585 0.9092 0.054 Uiso 1 1 calc R . .
C51 C 1.0633(3) 0.82896(18) 0.82051(14) 0.0395(7) Uani 1 1 d . . .
H51A H 1.1094 0.8145 0.8626 0.047 Uiso 1 1 calc R . .
H51B H 1.0842 0.8836 0.7947 0.047 Uiso 1 1 calc R . .
C52 C 1.1147(3) 0.77822(16) 0.78323(13) 0.0362(7) Uani 1 1 d . . .
H52A H 1.2168 0.7773 0.7801 0.043 Uiso 1 1 calc R . .
H52B H 1.0831 0.7246 0.8063 0.043 Uiso 1 1 calc R . .
C53 C 0.4011(3) 0.59049(18) 0.75277(16) 0.0449(8) Uani 1 1 d . . .
C54 C 0.4626(3) 0.61514(17) 0.80491(16) 0.0413(7) Uani 1 1 d . A .
H54A H 0.4360 0.6697 0.7989 0.050 Uiso 1 1 calc R . .
H54B H 0.4279 0.5821 0.8493 0.050 Uiso 1 1 calc R . .
C55 C 0.6758(3) 0.63402(18) 0.84275(15) 0.0404(7) Uani 1 1 d . . .
H55A H 0.6519 0.6008 0.8887 0.049 Uiso 1 1 calc R A .
H55B H 0.6445 0.6877 0.8374 0.049 Uiso 1 1 calc R . .
C56 C 0.8287(3) 0.63171(17) 0.82908(15) 0.0388(7) Uani 1 1 d . A .
H56A H 0.8520 0.6617 0.7822 0.047 Uiso 1 1 calc R . .
H56B H 0.8753 0.6555 0.8566 0.047 Uiso 1 1 calc R . .
C57 C 1.0188(3) 0.54791(17) 0.82801(14) 0.0365(7) Uani 1 1 d . . .
H57A H 1.0717 0.5710 0.8540 0.044 Uiso 1 1 calc R A .
H57B H 1.0399 0.5765 0.7807 0.044 Uiso 1 1 calc R . .
C58 C 1.0594(3) 0.46395(17) 0.84387(15) 0.0407(7) Uani 1 1 d . A .
H58A H 1.1611 0.4583 0.8406 0.049 Uiso 1 1 calc R . .
H58B H 1.0263 0.4340 0.8894 0.049 Uiso 1 1 calc R . .
C59 C 1.0302(3) 0.35500(18) 0.81160(17) 0.0470(8) Uani 1 1 d . . .
H59A H 0.9908 0.3244 0.8558 0.056 Uiso 1 1 calc R A .
H59B H 1.1313 0.3459 0.8108 0.056 Uiso 1 1 calc R . .
C60 C 0.9695(3) 0.32978(19) 0.76013(18) 0.0498(8) Uani 1 1 d . A .
H60A H 1.0013 0.3639 0.7156 0.060 Uiso 1 1 calc R . .
H60B H 0.9999 0.2760 0.7654 0.060 Uiso 1 1 calc R . .
C61 C 0.7606(3) 0.31729(19) 0.71670(16) 0.0460(8) Uani 1 1 d . . .
H61A H 0.7933 0.2660 0.7155 0.055 Uiso 1 1 calc R A .
H61B H 0.7854 0.3569 0.6735 0.055 Uiso 1 1 calc R . .
C62 C 0.6068(3) 0.31725(18) 0.73019(16) 0.0457(8) Uani 1 1 d . A .
H62A H 0.5614 0.2992 0.6986 0.055 Uiso 1 1 calc R . .
H62B H 0.5829 0.2816 0.7753 0.055 Uiso 1 1 calc R . .
C63 C 0.4147(3) 0.3987(2) 0.73397(17) 0.0505(8) Uani 1 1 d . . .
H63A H 0.3863 0.3676 0.7800 0.061 Uiso 1 1 calc R A .
H63B H 0.3687 0.3781 0.7041 0.061 Uiso 1 1 calc R . .
C64 C 0.3730(3) 0.48247(19) 0.72029(16) 0.0486(8) Uani 1 1 d . A .
H64A H 0.4115 0.5144 0.6762 0.058 Uiso 1 1 calc R . .
H64B H 0.2713 0.4881 0.7205 0.058 Uiso 1 1 calc R . .

loop_
_atom_site_aniso_label
_atom_site_aniso_U_11
_atom_site_aniso_U_22
_atom_site_aniso_U_33
_atom_site_aniso_U_23
_atom_site_aniso_U_13
_atom_site_aniso_U_12
Cs1 0.02067(9) 0.03340(10) 0.02563(9) -0.00400(7) -0.00044(6) -0.00263(7)
Cs2 0.02475(9) 0.03890(11) 0.02967(10) -0.01132(8) 0.00274(7) -0.00333(7)
O1 0.0244(10) 0.0347(11) 0.0363(11) -0.0025(9) -0.0054(8) 0.0035(8)
O2 0.0225(9) 0.0414(11) 0.0315(10) -0.0100(9) 0.0018(8) 0.0002(8)
O3 0.0252(9) 0.0374(11) 0.0317(10) -0.0128(9) 0.0005(8) -0.0026(8)
O4 0.0211(9) 0.0343(11) 0.0299(10) -0.0067(8) -0.0034(8) 0.0033(8)
O5 0.0219(9) 0.0561(13) 0.0255(10) -0.0060(9) -0.0031(8) -0.0005(9)
O6 0.0188(9) 0.0550(13) 0.0347(11) -0.0078(10) -0.0042(8) -0.0024(9)
O7 0.0269(10) 0.0407(12) 0.0432(12) -0.0169(10) 0.0044(9) -0.0020(9)
O8 0.0288(10) 0.0406(12) 0.0376(11) -0.0121(9) 0.0022(9) -0.0037(9)
O9 0.0305(10) 0.0359(11) 0.0380(11) -0.0089(9) -0.0076(9) 0.0032(9)
O10 0.0348(11) 0.0446(12) 0.0429(12) -0.0186(10) -0.0013(9) 0.0019(9)
O11 0.0367(11) 0.0475(13) 0.0434(12) -0.0176(10) -0.0041(9) -0.0010(10)
O12 0.0315(11) 0.0429(12) 0.0402(12) -0.0113(10) -0.0098(9) 0.0028(9)
C1 0.022(3) 0.025(3) 0.023(3) 0.000(2) 0.000(3) -0.001(3)
C2 0.021(3) 0.035(3) 0.020(3) -0.002(2) -0.002(2) -0.002(2)
C3 0.021(3) 0.043(3) 0.021(3) -0.007(2) 0.000(2) -0.009(2)
C4 0.030(3) 0.031(4) 0.026(3) -0.008(3) -0.013(3) -0.001(3)
C5 0.044(3) 0.053(4) 0.033(3) -0.018(3) -0.016(3) -0.001(3)
C6 0.044(3) 0.043(3) 0.041(3) -0.023(3) -0.009(3) -0.003(3)
C7 0.051(6) 0.043(7) 0.046(5) -0.028(5) -0.002(5) 0.013(6)
C8 0.054(4) 0.054(4) 0.058(5) -0.040(4) -0.002(4) 0.008(4)
C9 0.051(4) 0.024(3) 0.045(4) -0.018(3) -0.002(3) 0.005(3)
C10 0.038(5) 0.041(6) 0.057(9) -0.022(8) -0.001(5) 0.012(4)
C11 0.027(3) 0.033(3) 0.045(4) -0.010(3) 0.001(3) 0.007(2)
C12 0.018(3) 0.030(3) 0.035(3) 0.002(2) 0.003(2) 0.003(2)
C13 0.037(5) 0.039(5) 0.030(3) -0.011(3) -0.007(3) -0.005(3)
C14 0.027(3) 0.038(3) 0.025(2) -0.010(2) -0.001(2) -0.002(2)
C15 0.024(3) 0.029(3) 0.024(3) 0.002(2) -0.005(2) -0.006(2)
C16 0.020(4) 0.021(3) 0.019(3) 0.001(2) -0.004(3) -0.006(3)
C17 0.026(4) 0.019(3) 0.030(5) -0.006(4) -0.006(3) 0.001(3)
C18 0.039(5) 0.021(3) 0.039(6) -0.015(4) 0.001(3) 0.004(4)
C19 0.030(5) 0.023(4) 0.034(4) -0.008(3) -0.005(4) 0.000(4)
C20 0.026(3) 0.032(3) 0.028(4) -0.006(3) -0.010(3) -0.009(2)
C1X 0.025(4) 0.036(4) 0.023(3) -0.007(3) 0.000(3) -0.005(3)
C2X 0.025(4) 0.029(4) 0.023(4) -0.004(3) 0.002(3) -0.005(4)
C3X 0.022(3) 0.024(3) 0.029(3) -0.004(3) 0.002(2) -0.001(3)
C4X 0.019(3) 0.035(4) 0.024(3) -0.007(3) 0.006(3) -0.001(3)
C5X 0.025(4) 0.036(6) 0.042(6) -0.020(4) -0.001(4) -0.008(4)
C6X 0.027(3) 0.045(4) 0.025(4) -0.015(3) -0.004(3) -0.007(3)
C7X 0.038(4) 0.061(5) 0.045(4) -0.034(4) -0.009(4) 0.004(4)
C8X 0.062(8) 0.056(10) 0.034(6) -0.033(5) -0.011(6) 0.020(8)
C9X 0.041(4) 0.039(4) 0.051(5) -0.028(4) -0.003(4) 0.006(3)
C10X 0.051(5) 0.040(4) 0.032(4) -0.018(4) 0.006(4) 0.005(4)
C11X 0.030(7) 0.028(6) 0.040(7) -0.014(7) 0.004(5) 0.003(5)
C12X 0.025(4) 0.029(3) 0.038(4) -0.009(3) 0.002(3) 0.007(3)
C13X 0.024(3) 0.030(3) 0.036(3) -0.006(3) 0.002(3) 0.003(3)
C14X 0.017(4) 0.019(4) 0.026(4) -0.003(3) -0.003(3) -0.004(3)
C15X 0.024(3) 0.017(3) 0.025(3) -0.003(3) -0.003(2) 0.003(2)
C16X 0.019(5) 0.029(4) 0.024(4) -0.004(3) -0.007(5) -0.005(4)
C17X 0.027(4) 0.029(5) 0.026(7) -0.012(5) 0.006(4) -0.001(3)
C18X 0.033(6) 0.026(4) 0.030(4) -0.013(3) -0.003(4) 0.004(5)
C19X 0.018(5) 0.029(5) 0.033(5) -0.010(4) -0.006(4) 0.001(3)
C20X 0.017(3) 0.020(3) 0.022(3) -0.003(3) -0.003(3) 0.000(3)
C21 0.022(5) 0.032(7) 0.052(6) -0.009(6) -0.005(4) -0.004(4)
C22 0.018(3) 0.047(5) 0.040(4) -0.018(4) 0.001(3) 0.000(3)
C23 0.029(4) 0.032(4) 0.025(3) -0.010(3) 0.004(3) -0.002(3)
C24 0.028(8) 0.024(5) 0.029(6) -0.011(4) 0.007(9) -0.003(6)
C25 0.024(4) 0.035(4) 0.029(3) -0.015(3) 0.000(3) -0.004(3)
C26 0.023(3) 0.047(4) 0.024(3) -0.019(3) 0.003(2) 0.001(3)
C27 0.021(4) 0.049(10) 0.028(5) -0.013(10) 0.000(4) 0.001(5)
C28 0.028(4) 0.050(5) 0.030(4) -0.014(3) -0.001(3) 0.013(4)
C29 0.037(4) 0.040(4) 0.028(3) -0.006(3) -0.001(3) 0.011(3)
C30 0.051(7) 0.027(7) 0.048(8) -0.004(4) 0.008(6) 0.012(6)
C31 0.058(4) 0.034(4) 0.055(4) -0.022(3) 0.005(3) 0.012(3)
C32 0.062(5) 0.027(4) 0.046(5) -0.015(3) 0.003(4) 0.007(4)
C33 0.071(8) 0.040(7) 0.055(7) -0.020(5) -0.008(8) 0.012(8)
C34 0.054(5) 0.039(5) 0.046(5) -0.019(4) 0.006(4) -0.015(4)
C35 0.034(4) 0.037(4) 0.034(4) -0.011(3) 0.007(3) -0.009(3)
C36 0.026(4) 0.032(5) 0.031(4) -0.006(4) 0.004(3) -0.002(3)
C37 0.029(5) 0.031(5) 0.017(4) -0.007(4) 0.005(3) -0.003(4)
C38 0.026(5) 0.031(5) 0.014(4) -0.008(4) -0.003(4) 0.004(4)
C39 0.028(3) 0.031(7) 0.023(5) -0.004(4) -0.005(3) 0.008(4)
C40 0.041(5) 0.020(4) 0.032(4) -0.001(3) 0.010(5) 0.001(4)
C21X 0.033(3) 0.039(4) 0.035(3) -0.024(3) 0.000(3) -0.007(3)
C22X 0.026(3) 0.027(4) 0.024(3) -0.004(3) -0.008(2) -0.005(3)
C23X 0.019(2) 0.035(3) 0.027(3) -0.014(2) 0.005(2) -0.001(2)
C24X 0.015(3) 0.034(3) 0.022(3) -0.005(2) 0.003(2) 0.002(2)
C25X 0.016(5) 0.041(7) 0.025(5) -0.007(5) 0.005(5) 0.003(5)
C26X 0.021(3) 0.032(3) 0.021(2) -0.012(2) 0.0021(19) -0.001(2)
C27X 0.024(3) 0.031(3) 0.037(3) -0.020(3) 0.000(2) -0.005(2)
C28X 0.028(4) 0.037(6) 0.032(4) -0.025(6) -0.001(4) -0.004(4)
C29X 0.026(3) 0.029(3) 0.025(3) -0.010(2) -0.005(2) 0.008(2)
C30X 0.023(3) 0.042(3) 0.024(3) -0.011(2) -0.003(2) 0.009(2)
C31X 0.031(4) 0.033(6) 0.037(4) -0.009(4) -0.002(3) 0.007(3)
C32X 0.032(3) 0.025(3) 0.033(3) -0.004(2) -0.002(2) 0.007(2)
C33X 0.040(4) 0.040(4) 0.044(4) -0.021(3) 0.003(3) 0.001(3)
C34X 0.050(5) 0.032(5) 0.041(5) -0.024(4) -0.006(5) 0.011(5)
C35X 0.035(3) 0.022(3) 0.037(3) -0.012(2) 0.002(2) -0.008(2)
C36X 0.024(4) 0.023(4) 0.021(3) -0.006(3) 0.002(3) -0.001(3)
C37X 0.024(3) 0.023(4) 0.021(3) -0.008(3) -0.001(2) 0.001(3)
C38X 0.024(4) 0.029(3) 0.020(3) -0.005(3) -0.008(4) 0.002(3)
C39X 0.027(3) 0.025(4) 0.018(3) -0.006(3) -0.003(2) 0.002(3)
C40X 0.029(4) 0.025(4) 0.023(4) -0.004(3) -0.002(3) 0.001(3)
C41 0.0206(14) 0.0384(17) 0.0513(19) -0.0062(15) 0.0045(13) 0.0028(12)
C42 0.0253(14) 0.0396(17) 0.0412(17) -0.0110(14) 0.0077(12) -0.0031(12)
C43 0.0370(16) 0.0476(19) 0.0322(16) -0.0154(14) -0.0008(13) 0.0048(14)
C44 0.0366(16) 0.0456(18) 0.0375(17) -0.0205(14) -0.0062(13) 0.0032(14)
C45 0.0227(13) 0.0389(16) 0.0303(15) -0.0042(13) -0.0064(11) -0.0063(12)
C46 0.0175(12) 0.0347(15) 0.0323(15) -0.0029(12) -0.0058(11) -0.0006(11)
C47 0.0214(13) 0.0369(16) 0.0388(16) -0.0110(13) 0.0018(12) 0.0022(12)
C48 0.0239(14) 0.0443(17) 0.0334(16) -0.0120(13) 0.0044(12) 0.0005(12)
C49 0.0317(16) 0.071(2) 0.0286(16) -0.0134(15) -0.0041(13) 0.0034(15)
C50 0.0318(16) 0.070(2) 0.0349(17) -0.0183(16) -0.0099(13) 0.0010(15)
C51 0.0208(14) 0.0532(19) 0.0337(16) 0.0006(14) -0.0079(12) -0.0034(13)
C52 0.0219(14) 0.0378(17) 0.0349(16) 0.0065(13) -0.0052(12) -0.0028(12)
C53 0.0392(17) 0.0381(18) 0.054(2) -0.0099(15) -0.0106(15) 0.0069(14)
C54 0.0278(15) 0.0348(17) 0.055(2) -0.0099(15) 0.0068(14) 0.0059(13)
C55 0.0363(16) 0.0444(18) 0.0427(18) -0.0185(15) 0.0056(14) -0.0053(14)
C56 0.0356(16) 0.0399(18) 0.0429(18) -0.0173(14) 0.0042(13) -0.0045(13)
C57 0.0260(14) 0.0508(19) 0.0346(16) -0.0161(14) -0.0035(12) -0.0044(13)
C58 0.0326(16) 0.0470(19) 0.0384(17) -0.0081(14) -0.0104(13) 0.0036(14)
C59 0.0308(16) 0.0420(19) 0.062(2) -0.0099(16) -0.0063(15) 0.0099(14)
C60 0.0394(18) 0.0428(19) 0.071(2) -0.0255(18) -0.0004(16) 0.0079(15)
C61 0.053(2) 0.0448(19) 0.048(2) -0.0266(16) 0.0008(16) -0.0005(16)
C62 0.0498(19) 0.048(2) 0.0456(19) -0.0236(16) -0.0038(15) -0.0045(16)
C63 0.0373(18) 0.067(2) 0.053(2) -0.0260(18) -0.0143(15) 0.0005(16)
C64 0.0380(17) 0.060(2) 0.049(2) -0.0188(17) -0.0146(15) 0.0029(16)

loop_
_atom_type_symbol
_atom_type_description
_atom_type_scat_dispersion_real
_atom_type_scat_dispersion_imag
_atom_type_scat_source
C C 0.0033 0.0016 'International Tables Vol C Tables 4.2.6.8 and 6.1.1.4'
H H 0.0000 0.0000 'International Tables Vol C Tables 4.2.6.8 and 6.1.1.4'
O O 0.0106 0.0060 'International Tables Vol C Tables 4.2.6.8 and 6.1.1.4'
Cs Cs -0.3680 2.1192 'International Tables Vol C Tables 4.2.6.8 and 6.1.1.4'

loop_
_geom_angle_atom_site_label_1
_geom_angle_atom_site_label_2
_geom_angle_atom_site_label_3
_geom_angle
_geom_angle_site_symmetry_1
_geom_angle_site_symmetry_3
O5 Cs1 O3 104.10(5) . .
O5 Cs1 O1 103.91(5) . .
O3 Cs1 O1 104.96(5) . .
O5 Cs1 O2 123.62(5) . .
O3 Cs1 O2 53.41(4) . .
O1 Cs1 O2 52.94(5) . .
O5 Cs1 O6 52.93(5) . .
O3 Cs1 O6 124.92(5) . .
O1 Cs1 O6 52.59(5) . .
O2 Cs1 O6 94.99(5) . .
O5 Cs1 O4 52.37(5) . .
O3 Cs1 O4 53.29(4) . .
O1 Cs1 O4 124.66(4) . .
O2 Cs1 O4 95.72(4) . .
O6 Cs1 O4 95.40(4) . .
O5 Cs1 C3X 146.43(11) . .
O3 Cs1 C3X 105.37(11) . .
O1 Cs1 C3X 83.64(13) . .
O2 Cs1 C3X 87.30(12) . .
O6 Cs1 C3X 118.07(12) . .
O4 Cs1 C3X 146.05(12) . .
O5 Cs1 C20X 126.33(15) . .
O3 Cs1 C20X 111.81(19) . .
O1 Cs1 C20X 103.71(16) . .
O2 Cs1 C20X 109.79(14) . .
O6 Cs1 C20X 121.80(19) . .
O4 Cs1 C20X 131.15(16) . .
C3X Cs1 C20X 23.97(17) . .
O5 Cs1 C3 127.27(10) . .
O3 Cs1 C3 126.90(9) . .
O1 Cs1 C3 77.42(11) . .
O2 Cs1 C3 99.54(11) . .
O6 Cs1 C3 99.07(9) . .
O4 Cs1 C3 157.91(11) . .
C3X Cs1 C3 21.61(13) . .
C20X Cs1 C3 27.40(19) . .
O5 Cs1 C16 126.82(13) . .
O3 Cs1 C16 99.23(13) . .
O1 Cs1 C16 115.16(15) . .
O2 Cs1 C16 108.74(13) . .
O6 Cs1 C16 135.46(13) . .
O4 Cs1 C16 118.14(15) . .
C3X Cs1 C16 31.73(19) . .
C20X Cs1 C16 14.50(15) . .
C3 Cs1 C16 41.32(17) . .
O5 Cs1 C15 146.23(10) . .
O3 Cs1 C15 81.05(11) . .
O1 Cs1 C15 106.89(9) . .
O2 Cs1 C15 86.63(11) . .
O6 Cs1 C15 148.09(10) . .
O4 Cs1 C15 116.19(9) . .
C3X Cs1 C15 30.05(14) . .
C20X Cs1 C15 31.4(2) . .
C3 Cs1 C15 49.50(13) . .
C16 Cs1 C15 22.97(15) . .
O5 Cs1 C20 118.73(16) . .
O3 Cs1 C20 122.04(15) . .
O1 Cs1 C20 100.72(12) . .
O2 Cs1 C20 116.10(15) . .
O6 Cs1 C20 112.06(14) . .
O4 Cs1 C20 134.53(11) . .
C3X Cs1 C20 28.81(18) . .
C20X Cs1 C20 10.31(12) . .
C3 Cs1 C20 23.41(15) . .
C16 Cs1 C20 23.49(14) . .
C15 Cs1 C20 41.70(18) . .
O10 Cs2 O8 106.53(5) . .
O10 Cs2 O12 105.21(5) . .
O8 Cs2 O12 105.52(5) . .
O10 Cs2 O7 125.97(5) . .
O8 Cs2 O7 53.53(5) . .
O12 Cs2 O7 53.09(5) . .
O10 Cs2 O9 53.82(5) . .
O8 Cs2 O9 54.38(5) . .
O12 Cs2 O9 127.65(5) . .
O7 Cs2 O9 97.51(5) . .
O10 Cs2 O11 53.24(5) . .
O8 Cs2 O11 125.99(5) . .
O12 Cs2 O11 53.03(5) . .
O7 Cs2 O11 95.23(5) . .
O9 Cs2 O11 96.88(5) . .
O10 Cs2 C23X 123.53(10) . .
O8 Cs2 C23X 125.07(9) . .
O12 Cs2 C23X 83.26(11) . .
O7 Cs2 C23X 104.01(10) . .
O9 Cs2 C23X 149.07(11) . .
O11 Cs2 C23X 102.91(9) . .
O10 Cs2 C23 141.66(12) . .
O8 Cs2 C23 103.48(12) . .
O12 Cs2 C23 88.90(14) . .
O7 Cs2 C23 91.15(13) . .
O9 Cs2 C23 139.24(14) . .
O11 Cs2 C23 121.98(13) . .
C23X Cs2 C23 21.59(13) . .
O10 Cs2 C24X 146.31(11) . .
O8 Cs2 C24X 105.80(11) . .
O12 Cs2 C24X 74.70(11) . .
O7 Cs2 C24X 81.75(10) . .
O9 Cs2 C24X 151.07(12) . .
O11 Cs2 C24X 112.01(12) . .
C23X Cs2 C24X 23.26(14) . .
C23 Cs2 C24X 14.25(12) . .
O10 Cs2 C37 120.87(17) . .
O8 Cs2 C37 108.43(19) . .
O12 Cs2 C37 109.26(19) . .
O7 Cs2 C37 113.16(17) . .
O9 Cs2 C37 122.72(19) . .
O11 Cs2 C37 125.1(2) . .
C23X Cs2 C37 27.2(2) . .
C23 Cs2 C37 23.9(2) . .
C24X Cs2 C37 37.2(2) . .
O10 Cs2 C22 132.30(15) . .
O8 Cs2 C22 120.82(14) . .
O12 Cs2 C22 69.00(14) . .
O7 Cs2 C22 89.57(15) . .
O9 Cs2 C22 162.63(13) . .
O11 Cs2 C22 98.25(13) . .
C23X Cs2 C22 15.79(13) . .
C23 Cs2 C22 24.07(17) . .
C24X Cs2 C22 15.38(12) . .
C37 Cs2 C22 40.3(2) . .
O10 Cs2 C37X 113.83(15) . .
O8 Cs2 C37X 117.79(14) . .
O12 Cs2 C37X 106.96(13) . .
O7 Cs2 C37X 119.71(14) . .
O9 Cs2 C37X 125.33(13) . .
O11 Cs2 C37X 116.02(14) . .
C23X Cs2 C37X 23.75(15) . .
C23 Cs2 C37X 28.61(18) . .
C24X Cs2 C37X 39.82(17) . .
C37 Cs2 C37X 9.59(14) . .
C22 Cs2 C37X 38.88(18) . .
C41 O1 C52 113.3(2) . .
C41 O1 Cs1 120.05(14) . .
C52 O1 Cs1 120.71(15) . .
C43 O2 C42 111.7(2) . .
C43 O2 Cs1 103.99(15) . .
C42 O2 Cs1 105.44(15) . .
C45 O3 C44 111.9(2) . .
C45 O3 Cs1 121.37(14) . .
C44 O3 Cs1 121.22(14) . .
C47 O4 C46 112.86(19) . .
C47 O4 Cs1 100.28(14) . .
C46 O4 Cs1 99.97(13) . .
C48 O5 C49 112.3(2) . .
C48 O5 Cs1 123.45(15) . .
C49 O5 Cs1 122.23(15) . .
C50 O6 C51 111.5(2) . .
C50 O6 Cs1 98.99(15) . .
C51 O6 Cs1 103.86(15) . .
C55 O7 C54 112.2(2) . .
C55 O7 Cs2 103.34(16) . .
C54 O7 Cs2 106.58(15) . .
C56 O8 C57 112.2(2) . .
C56 O8 Cs2 122.32(15) . .
C57 O8 Cs2 120.87(16) . .
C59 O9 C58 112.5(2) . .
C59 O9 Cs2 99.23(15) . .
C58 O9 Cs2 101.51(15) . .
C60 O10 C61 111.3(2) . .
C60 O10 Cs2 121.33(17) . .
C61 O10 Cs2 123.82(16) . .
C62 O11 C63 112.2(2) . .
C62 O11 Cs2 104.18(16) . .
C63 O11 Cs2 104.11(16) . .
C64 O12 C53 111.0(2) . .
C64 O12 Cs2 120.31(16) . .
C53 O12 Cs2 120.65(16) . .
C1 C1 C2 124.0(11) 2_776 .
C1 C1 C15 122.1(11) 2_776 .
C2 C1 C15 113.9(10) . .
C1 C1 Cs1 129.6(13) 2_776 .
C2 C1 Cs1 70.7(5) . .
C15 C1 Cs1 67.2(5) . .
C3 C2 C1 124.9(8) . .
C3 C2 Cs1 73.1(3) . .
C1 C2 Cs1 86.5(5) . .
C3 C2 H2 117.5 . .
C1 C2 H2 117.5 . .
Cs1 C2 H2 112.4 . .
C2 C3 C20 117.6(6) . .
C2 C3 C4 130.2(8) . .
C20 C3 C4 111.4(7) . .
C2 C3 Cs1 84.4(3) . .
C20 C3 Cs1 80.7(3) . .
C4 C3 Cs1 95.0(7) . .
C5 C4 C3 124.0(11) . .
C5 C4 Cs1 89.0(8) . .
C3 C4 Cs1 63.1(6) . .
C5 C4 H4 118.0 . .
C3 C4 H4 118.0 . .
Cs1 C4 H4 120.0 . .
C4 C5 C6 121.5(8) . .
C4 C5 H5 119.3 . .
C6 C5 H5 119.3 . .
C19 C6 C7 115.7(10) . .
C19 C6 C5 113.4(7) . .
C7 C6 C5 129.7(10) . .
C8 C7 C6 121.2(17) . .
C8 C7 H7 119.4 . .
C6 C7 H7 119.4 . .
C7 C8 C9 123.6(12) . 1_565
C7 C8 H8 118.2 . .
C9 C8 H8 118.2 1_565 .
C8 C9 C18 113.8(7) 1_545 .
C8 C9 C10 132.8(11) 1_545 .
C18 C9 C10 111.9(10) . .
C11 C10 C9 124.1(17) . .
C11 C10 H10 117.9 . .
C9 C10 H10 117.9 . .
C10 C11 C12 122.1(12) . .
C10 C11 H11 118.9 . .
C12 C11 H11 118.9 . .
C17 C12 C13 114.8(8) . .
C17 C12 C11 113.2(6) . .
C13 C12 C11 130.0(8) . .
C14 C13 C12 120.5(11) 1_545 .
C14 C13 H13 119.7 1_545 .
C12 C13 H13 119.7 . .
C13 C14 C15 125.2(8) 1_565 .
C13 C14 Cs1 89.6(6) 1_565 .
C15 C14 Cs1 67.1(3) . .
C13 C14 H14 117.4 1_565 .
C15 C14 H14 117.4 . .
Cs1 C14 H14 115.5 . .
C16 C15 C14 113.6(6) . .
C16 C15 C1 115.4(7) . .
C14 C15 C1 129.7(8) . .
C16 C15 Cs1 76.8(3) . .
C14 C15 Cs1 91.0(3) . .
C1 C15 Cs1 89.2(5) . .
C15 C16 C20 125.7(8) . .
C15 C16 C17 122.1(8) . 1_565
C20 C16 C17 106.8(6) . 1_565
C15 C16 Cs1 80.3(3) . .
C20 C16 Cs1 80.4(4) . .
C17 C16 Cs1 86.7(4) 1_565 .
C18 C17 C12 123.4(9) . .
C18 C17 C16 108.2(7) . 1_545
C12 C17 C16 123.5(8) . 1_545
C18 C17 Cs1 85.1(5) . 1_545
C12 C17 Cs1 91.2(4) . 1_545
C16 C17 Cs1 70.4(4) 1_545 1_545
C17 C18 C19 107.9(7) . 1_545
C17 C18 C9 123.3(9) . .
C19 C18 C9 122.9(10) 1_545 .
C17 C18 Cs1 73.6(5) . 1_545
C19 C18 Cs1 73.9(4) 1_545 1_545
C9 C18 Cs1 96.6(4) . 1_545
C20 C19 C6 124.4(9) . .
C20 C19 C18 108.9(7) . 1_565
C6 C19 C18 121.5(9) . 1_565
C20 C19 Cs1 72.4(4) . .
C6 C19 Cs1 89.8(4) . .
C18 C19 Cs1 84.4(5) 1_565 .
C19 C20 C3 122.7(8) . .
C19 C20 C16 108.0(6) . .
C3 C20 C16 118.7(8) . .
C19 C20 Cs1 85.6(5) . .
C3 C20 Cs1 75.9(3) . .
C16 C20 Cs1 76.1(4) . .
C15X C1X C2X 124.9(11) . .
C15X C1X Cs1 76.3(4) . .
C2X C1X Cs1 81.6(7) . .
C15X C1X H1X 117.6 . .
C2X C1X H1X 117.6 . .
Cs1 C1X H1X 114.4 . .
C1X C2X C3X 115.9(12) . .
C1X C2X C2X 123.5(17) . 2_776
C3X C2X C2X 120.1(13) . 2_776
C1X C2X Cs1 76.1(7) . .
C3X C2X Cs1 62.8(6) . .
C2X C2X Cs1 124.0(15) 2_776 .
C20X C3X C4X 111.5(7) . .
C20X C3X C2X 114.0(9) . .
C4X C3X C2X 133.7(9) . .
C20X C3X Cs1 78.5(4) . .
C4X C3X Cs1 86.6(3) . .
C2X C3X Cs1 94.6(7) . .
C5X C4X C3X 125.7(10) . .
C5X C4X Cs1 84.5(9) . .
C3X C4X Cs1 70.1(3) . .
C5X C4X H4X 117.2 . .
C3X C4X H4X 117.2 . .
Cs1 C4X H4X 118.6 . .
C4X C5X C6X 122.4(15) . .
C4X C5X Cs1 74.2(9) . .
C6X C5X Cs1 77.8(8) . .
C4X C5X H5X 118.8 . .
C6X C5X H5X 118.8 . .
Cs1 C5X H5X 120.1 . .
C19X C6X C7X 112.8(8) . .
C19X C6X C5X 112.3(10) . .
C7X C6X C5X 132.9(10) . .
C19X C6X Cs1 72.0(5) . .
C7X C6X Cs1 101.8(4) . .
C5X C6X Cs1 79.7(8) . .
C8X C7X C6X 123.6(13) . .
C8X C7X H7X 118.2 . .
C6X C7X H7X 118.2 . .
C7X C8X C9X 122.2(18) . .
C7X C8X H8X 118.9 . .
C9X C8X H8X 118.9 . .
C18X C9X C10X 116.1(9) . 1_565
C18X C9X C8X 113.4(11) . .
C10X C9X C8X 128.5(13) 1_565 .
C9X C10X C11X 121.6(12) 1_545 .
C9X C10X H10X 119.2 1_545 .
C11X C10X H10X 119.2 . .
C12X C11X C10X 120.3(18) . .
C12X C11X H11X 119.8 . .
C10X C11X H11X 119.8 . .
C17X C12X C13X 112.7(8) . .
C17X C12X C11X 116.1(12) . .
C13X C12X C11X 129.4(12) . .
C14X C13X C12X 123.0(10) . .
C14X C13X H13X 118.5 . .
C12X C13X H13X 118.5 . .
C13X C14X C15X 123.9(12) . 1_545
C13X C14X H14X 118.1 . .
C15X C14X H14X 118.1 1_545 .
C1X C15X C16X 117.3(8) . .
C1X C15X C14X 130.9(9) . 1_565
C16X C15X C14X 110.7(9) . 1_565
C1X C15X Cs1 82.9(4) . .
C16X C15X Cs1 75.9(4) . .
C14X C15X Cs1 99.9(6) 1_565 .
C15X C16X C17X 123.5(10) . 1_565
C15X C16X C20X 120.2(10) . .
C17X C16X C20X 107.8(8) 1_565 .
C15X C16X Cs1 82.0(4) . .
C17X C16X Cs1 86.9(6) 1_565 .
C20X C16X Cs1 71.6(5) . .
C12X C17X C16X 124.0(11) . 1_545
C12X C17X C18X 121.7(10) . 1_545
C16X C17X C18X 108.8(9) 1_545 1_545
C12X C17X Cs1 95.2(5) . 1_545
C16X C17X Cs1 71.3(6) 1_545 1_545
C18X C17X Cs1 78.5(6) 1_545 1_545
C9X C18X C19X 124.1(11) . .
C9X C18X C17X 123.3(11) . 1_565
C19X C18X C17X 107.5(9) . 1_565
C9X C18X Cs1 96.0(5) . .
C19X C18X Cs1 70.1(6) . .
C17X C18X Cs1 79.9(6) 1_565 .
C6X C19X C18X 122.1(11) . .
C6X C19X C20X 124.8(10) . .
C18X C19X C20X 107.9(8) . .
C6X C19X Cs1 86.0(5) . .
C18X C19X Cs1 87.9(6) . .
C20X C19X Cs1 73.3(5) . .
C16X C20X C3X 123.5(10) . .
C16X C20X C19X 108.0(8) . .
C3X C20X C19X 122.5(9) . .
C16X C20X Cs1 85.3(5) . .
C3X C20X Cs1 77.6(4) . .
C19X C20X Cs1 83.3(5) . .
C35 C21 C22 121.0(13) . .
C35 C21 Cs2 80.0(8) . .
C22 C21 Cs2 74.4(8) . .
C35 C21 H21 119.5 . .
C22 C21 H21 119.5 . .
Cs2 C21 H21 116.8 . .
C21 C22 C23 125.4(9) . .
C21 C22 Cs2 82.5(8) . .
C23 C22 Cs2 73.8(3) . .
C21 C22 H22 117.3 . .
C23 C22 H22 117.3 . .
Cs2 C22 H22 116.5 . .
C37 C23 C22 113.9(7) . .
C37 C23 C24 113.9(12) . .
C22 C23 C24 130.6(15) . .
C37 C23 Cs2 81.2(5) . .
C22 C23 Cs2 82.1(4) . .
C24 C23 Cs2 93(2) . .
C24 C24 C23 124(2) 2_667 .
C24 C24 C25 120(2) 2_667 .
C23 C24 C25 116.3(17) . .
C24 C24 Cs2 126(5) 2_667 .
C23 C24 Cs2 63.7(16) . .
C25 C24 Cs2 80.8(17) . .
C26 C25 C24 124.8(14) . .
C26 C25 Cs2 81.2(4) . .
C24 C25 Cs2 76.4(17) . .
C26 C25 H25 117.6 . .
C24 C25 H25 117.6 . .
Cs2 C25 H25 114.7 . .
C25 C26 C38 114.8(7) . .
C25 C26 C27 132.0(11) . .
C38 C26 C27 111.4(9) . .
C25 C26 Cs2 78.3(4) . .
C38 C26 Cs2 75.1(5) . .
C27 C26 Cs2 102.1(14) . .
C28 C27 C26 126.5(15) . .
C28 C27 H27 116.8 . .
C26 C27 H27 116.8 . .
C27 C28 C29 121.2(12) . .
C27 C28 H28 119.4 . .
C29 C28 H28 119.4 . .
C39 C29 C28 112.5(8) . .
C39 C29 C30 116.3(9) . .
C28 C29 C30 129.9(9) . .
C31 C30 C29 121.8(12) . .
C31 C30 H30 119.1 . .
C29 C30 H30 119.1 . .
C32 C31 C30 121.4(10) . .
C32 C31 H31 119.3 . .
C30 C31 H31 119.3 . .
C33 C32 C31 130.2(11) . .
C33 C32 C40 113.7(11) . .
C31 C32 C40 114.0(9) . .
C34 C33 C32 125.2(15) . .
C34 C33 H33 117.4 . .
C32 C33 H33 117.4 . .
C33 C34 C35 122.3(11) . .
C33 C34 H34 118.9 . .
C35 C34 H34 118.9 . .
C21 C35 C34 131.8(11) . .
C21 C35 C36 113.2(11) . .
C34 C35 C36 113.0(8) . .
C21 C35 Cs2 77.4(8) . .
C34 C35 Cs2 101.7(4) . .
C36 C35 Cs2 75.2(4) . .
C37 C36 C40 107.8(9) . .
C37 C36 C35 125.4(10) . .
C40 C36 C35 121.7(11) . .
C37 C36 Cs2 75.0(6) . .
C40 C36 Cs2 92.1(5) . .
C35 C36 Cs2 81.3(4) . .
C38 C37 C23 125.7(10) . .
C38 C37 C36 108.6(9) . .
C23 C37 C36 120.5(10) . .
C38 C37 Cs2 91.6(6) . .
C23 C37 Cs2 74.9(5) . .
C36 C37 Cs2 81.6(6) . .
C37 C38 C39 109.4(8) . .
C37 C38 C26 121.3(10) . .
C39 C38 C26 118.8(10) . .
C37 C38 Cs2 67.0(6) . .
C39 C38 Cs2 87.5(6) . .
C26 C38 Cs2 83.0(5) . .
C29 C39 C38 127.2(11) . .
C29 C39 C40 120.4(11) . .
C38 C39 C40 107.5(7) . .
C39 C40 C36 106.7(8) . .
C39 C40 C32 125.0(11) . .
C36 C40 C32 122.5(12) . .
C39 C40 Cs2 83.0(5) . .
C36 C40 Cs2 66.2(5) . .
C32 C40 Cs2 94.6(5) . .
C22X C21X C35X 120.6(8) . .
C22X C21X Cs2 69.6(7) . .
C35X C21X Cs2 77.6(3) . .
C22X C21X H21X 119.7 . .
C35X C21X H21X 119.7 . .
Cs2 C21X H21X 124.6 . .
C21X C22X C23X 125.1(10) . .
C21X C22X Cs2 89.6(7) . .
C23X C22X Cs2 65.5(6) . .
C21X C22X H22X 117.4 . .
C23X C22X H22X 117.4 . .
Cs2 C22X H22X 117.2 . .
C24X C23X C37X 116.2(6) . .
C24X C23X C22X 130.3(7) . .
C37X C23X C22X 112.3(6) . .
C24X C23X Cs2 82.7(3) . .
C37X C23X Cs2 84.9(4) . .
C22X C23X Cs2 91.3(6) . .
C23X C24X C25X 123.9(12) . .
C23X C24X Cs2 74.1(3) . .
C25X C24X Cs2 90.9(14) . .
C23X C24X H24X 118.1 . .
C25X C24X H24X 118.1 . .
Cs2 C24X H24X 105.9 . .
C25X C25X C26X 123.3(17) 2_667 .
C25X C25X C24X 121(2) 2_667 .
C26X C25X C24X 115.1(16) . .
C25X C25X Cs2 124(4) 2_667 .
C26X C25X Cs2 71.7(13) . .
C24X C25X Cs2 65.7(13) . .
C38X C26X C27X 114.6(6) . .
C38X C26X C25X 114.3(10) . .
C27X C26X C25X 130.4(12) . .
C38X C26X Cs2 77.8(4) . .
C27X C26X Cs2 96.9(3) . .
C25X C26X Cs2 85.0(15) . .
C28X C27X C26X 124.1(8) . .
C28X C27X H27X 118.0 . .
C26X C27X H27X 118.0 . .
C27X C28X C29X 120.1(12) . .
C27X C28X H28X 119.9 . .
C29X C28X H28X 119.9 . .
C39X C29X C28X 114.8(9) . .
C39X C29X C30X 114.4(6) . .
C28X C29X C30X 129.1(9) . .
C31X C30X C29X 122.4(7) . .
C31X C30X H30X 118.8 . .
C29X C30X H30X 118.8 . .
C30X C31X C32X 123.4(9) . .
C30X C31X H31X 118.3 . .
C32X C31X H31X 118.3 . .
C33X C32X C40X 115.1(6) . .
C33X C32X C31X 131.8(7) . .
C40X C32X C31X 111.4(7) . .
C34X C33X C32X 123.6(8) . .
C34X C33X H33X 118.2 . .
C32X C33X H33X 118.2 . .
C33X C34X C35X 121.1(10) . .
C33X C34X H34X 119.5 . .
C35X C34X H34X 119.5 . .
C36X C35X C34X 115.7(7) . .
C36X C35X C21X 113.7(6) . .
C34X C35X C21X 129.0(7) . .
C36X C35X Cs2 73.0(3) . .
C34X C35X Cs2 102.1(9) . .
C21X C35X Cs2 80.9(3) . .
C35X C36X C37X 124.2(8) . .
C35X C36X C40X 122.0(8) . .
C37X C36X C40X 108.1(6) . .
C35X C36X Cs2 85.7(3) . .
C37X C36X Cs2 70.7(4) . .
C40X C36X Cs2 89.9(4) . .
C38X C37X C23X 120.5(8) . .
C38X C37X C36X 107.9(6) . .
C23X C37X C36X 121.5(8) . .
C38X C37X Cs2 81.1(5) . .
C23X C37X Cs2 71.4(4) . .
C36X C37X Cs2 86.8(4) . .
C26X C38X C37X 125.5(7) . .
C26X C38X C39X 121.4(8) . .
C37X C38X C39X 107.8(7) . .
C26X C38X Cs2 80.1(4) . .
C37X C38X Cs2 76.0(5) . .
C39X C38X Cs2 92.0(5) . .
C29X C39X C40X 121.6(8) . .
C29X C39X C38X 124.3(8) . .
C40X C39X C38X 108.8(7) . .
C29X C39X Cs2 96.3(4) . .
C40X C39X Cs2 83.0(5) . .
C38X C39X Cs2 66.5(5) . .
C39X C40X C32X 125.0(8) . .
C39X C40X C36X 107.3(6) . .
C32X C40X C36X 121.7(8) . .
O1 C41 C42 109.4(2) . .
O1 C41 H41A 109.8 . .
C42 C41 H41A 109.8 . .
O1 C41 H41B 109.8 . .
C42 C41 H41B 109.8 . .
H41A C41 H41B 108.2 . .
O2 C42 C41 108.3(2) . .
O2 C42 Cs1 53.62(12) . .
C41 C42 Cs1 88.00(16) . .
O2 C42 H42A 110.0 . .
C41 C42 H42A 110.0 . .
Cs1 C42 H42A 71.9 . .
O2 C42 H42B 110.0 . .
C41 C42 H42B 110.0 . .
Cs1 C42 H42B 159.8 . .
H42A C42 H42B 108.4 . .
O2 C43 C44 108.3(2) . .
O2 C43 Cs1 54.77(13) . .
C44 C43 Cs1 87.22(16) . .
O2 C43 H43A 110.0 . .
C44 C43 H43A 110.0 . .
Cs1 C43 H43A 160.9 . .
O2 C43 H43B 110.0 . .
C44 C43 H43B 110.0 . .
Cs1 C43 H43B 71.3 . .
H43A C43 H43B 108.4 . .
O3 C44 C43 108.9(2) . .
O3 C44 H44A 109.9 . .
C43 C44 H44A 109.9 . .
O3 C44 H44B 109.9 . .
C43 C44 H44B 109.9 . .
H44A C44 H44B 108.3 . .
O3 C45 C46 108.9(2) . .
O3 C45 H45A 109.9 . .
C46 C45 H45A 109.9 . .
O3 C45 H45B 109.9 . .
C46 C45 H45B 109.9 . .
H45A C45 H45B 108.3 . .
O4 C46 C45 108.5(2) . .
O4 C46 Cs1 58.25(11) . .
C45 C46 Cs1 87.57(14) . .
O4 C46 H46A 110.0 . .
C45 C46 H46A 110.0 . .
Cs1 C46 H46A 67.6 . .
O4 C46 H46B 110.0 . .
C45 C46 H46B 110.0 . .
Cs1 C46 H46B 161.9 . .
H46A C46 H46B 108.4 . .
O4 C47 C48 108.6(2) . .
O4 C47 Cs1 58.14(11) . .
C48 C47 Cs1 88.19(15) . .
O4 C47 H47A 110.0 . .
C48 C47 H47A 110.0 . .
Cs1 C47 H47A 161.4 . .
O4 C47 H47B 110.0 . .
C48 C47 H47B 110.0 . .
Cs1 C47 H47B 67.3 . .
H47A C47 H47B 108.4 . .
O5 C48 C47 107.6(2) . .
O5 C48 H48A 110.2 . .
C47 C48 H48A 110.2 . .
O5 C48 H48B 110.2 . .
C47 C48 H48B 110.2 . .
H48A C48 H48B 108.5 . .
O5 C49 C50 107.4(2) . .
O5 C49 H49A 110.2 . .
C50 C49 H49A 110.2 . .
O5 C49 H49B 110.2 . .
C50 C49 H49B 110.2 . .
H49A C49 H49B 108.5 . .
O6 C50 C49 108.3(3) . .
O6 C50 Cs1 58.95(13) . .
C49 C50 Cs1 89.33(16) . .
O6 C50 H50A 110.0 . .
C49 C50 H50A 110.0 . .
Cs1 C50 H50A 65.5 . .
O6 C50 H50B 110.0 . .
C49 C50 H50B 110.0 . .
Cs1 C50 H50B 160.4 . .
H50A C50 H50B 108.4 . .
O6 C51 C52 108.8(2) . .
O6 C51 Cs1 55.05(12) . .
C52 C51 Cs1 88.44(15) . .
O6 C51 H51A 109.9 . .
C52 C51 H51A 109.9 . .
Cs1 C51 H51A 160.2 . .
O6 C51 H51B 109.9 . .
C52 C51 H51B 109.9 . .
Cs1 C51 H51B 70.3 . .
H51A C51 H51B 108.3 . .
O1 C52 C51 109.0(2) . .
O1 C52 H52A 109.9 . .
C51 C52 H52A 109.9 . .
O1 C52 H52B 109.9 . .
C51 C52 H52B 109.9 . .
H52A C52 H52B 108.3 . .
O12 C53 C54 108.3(2) . .
O7 C54 C53 108.3(2) . .
O7 C54 Cs2 52.79(12) . .
C53 C54 Cs2 87.10(16) . .
O7 C54 H54A 110.0 . .
C53 C54 H54A 110.0 . .
Cs2 C54 H54A 160.0 . .
O7 C54 H54B 110.0 . .
C53 C54 H54B 110.0 . .
Cs2 C54 H54B 73.4 . .
H54A C54 H54B 108.4 . .
O7 C55 C56 109.5(2) . .
O7 C55 Cs2 55.45(13) . .
C56 C55 Cs2 86.55(16) . .
O7 C55 H55A 109.8 . .
C56 C55 H55A 109.8 . .
Cs2 C55 H55A 71.8 . .
O7 C55 H55B 109.8 . .
C56 C55 H55B 109.8 . .
Cs2 C55 H55B 161.9 . .
H55A C55 H55B 108.2 . .
O8 C56 C55 109.4(2) . .
O8 C56 H56A 109.8 . .
C55 C56 H56A 109.8 . .
O8 C56 H56B 109.8 . .
C55 C56 H56B 109.8 . .
H56A C56 H56B 108.2 . .
O8 C57 C58 109.1(2) . .
O8 C57 H57A 109.9 . .
C58 C57 H57A 109.9 . .
O8 C57 H57B 109.9 . .
C58 C57 H57B 109.9 . .
H57A C57 H57B 108.3 . .
O9 C58 C57 109.1(2) . .
O9 C58 Cs2 56.74(12) . .
C57 C58 Cs2 87.06(15) . .
O9 C58 H58A 109.9 . .
C57 C58 H58A 109.9 . .
Cs2 C58 H58A 162.0 . .
O9 C58 H58B 109.9 . .
C57 C58 H58B 109.9 . .
Cs2 C58 H58B 69.8 . .
H58A C58 H58B 108.3 . .
O9 C59 C60 109.2(2) . .
O9 C59 Cs2 58.69(13) . .
C60 C59 Cs2 88.48(16) . .
O9 C59 H59A 109.8 . .
C60 C59 H59A 109.8 . .
Cs2 C59 H59A 66.7 . .
O9 C59 H59B 109.8 . .
C60 C59 H59B 109.8 . .
Cs2 C59 H59B 161.4 . .
H59A C59 H59B 108.3 . .
O10 C60 C59 108.8(2) . .
O10 C60 H60A 109.9 . .
C59 C60 H60A 109.9 . .
O10 C60 H60B 109.9 . .
C59 C60 H60B 109.9 . .
H60A C60 H60B 108.3 . .
O10 C61 C62 108.5(2) . .
O10 C61 H61A 110.0 . .
C62 C61 H61A 110.0 . .
O10 C61 H61B 110.0 . .
C62 C61 H61B 110.0 . .
H61A C61 H61B 108.4 . .
O11 C62 C61 108.9(2) . .
O11 C62 Cs2 54.91(13) . .
C61 C62 Cs2 85.28(17) . .
O11 C62 H62A 109.9 . .
C61 C62 H62A 109.9 . .
Cs2 C62 H62A 162.4 . .
O11 C62 H62B 109.9 . .
C61 C62 H62B 109.9 . .
Cs2 C62 H62B 73.1 . .
H62A C62 H62B 108.3 . .
O11 C63 C64 108.7(3) . .
O11 C63 Cs2 54.91(14) . .
C64 C63 Cs2 87.60(17) . .
O11 C63 H63A 109.9 . .
C64 C63 H63A 109.9 . .
Cs2 C63 H63A 71.1 . .
O11 C63 H63B 109.9 . .
C64 C63 H63B 109.9 . .
Cs2 C63 H63B 160.8 . .
H63A C63 H63B 108.3 . .
O12 C64 C63 109.7(2) . .
O12 C64 H64A 109.7 . .
C63 C64 H64A 109.7 . .
O12 C64 H64B 109.7 . .
C63 C64 H64B 109.7 . .
H64A C64 H64B 108.2 . .

loop_
_geom_bond_atom_site_label_1
_geom_bond_atom_site_label_2
_geom_bond_distance
_geom_bond_site_symmetry_2
Cs1 O5 3.0876(18) .
Cs1 O3 3.1049(17) .
Cs1 O1 3.1716(17) .
Cs1 O2 3.2082(18) .
Cs1 O6 3.2562(18) .
Cs1 O4 3.2878(17) .
Cs1 C3X 3.413(6) .
Cs1 C20X 3.425(8) .
Cs1 C3 3.462(5) .
Cs1 C16 3.468(7) .
Cs1 C15 3.511(5) .
Cs1 C20 3.522(7) .
Cs2 O10 3.0514(19) .
Cs2 O8 3.0665(19) .
Cs2 O12 3.1716(18) .
Cs2 O7 3.2218(19) .
Cs2 O9 3.2228(18) .
Cs2 O11 3.251(2) .
Cs2 C23X 3.335(5) .
Cs2 C23 3.365(6) .
Cs2 C24X 3.440(5) .
Cs2 C37 3.445(11) .
Cs2 C22 3.472(6) .
Cs2 C37X 3.506(9) .
O1 C41 1.423(3) .
O1 C52 1.434(3) .
O2 C43 1.423(3) .
O2 C42 1.424(3) .
O3 C45 1.419(3) .
O3 C44 1.420(3) .
O4 C47 1.424(3) .
O4 C46 1.434(3) .
O5 C48 1.419(3) .
O5 C49 1.423(3) .
O6 C50 1.427(3) .
O6 C51 1.430(3) .
O7 C55 1.415(3) .
O7 C54 1.425(3) .
O8 C56 1.415(3) .
O8 C57 1.428(3) .
O9 C59 1.418(3) .
O9 C58 1.428(3) .
O10 C60 1.420(3) .
O10 C61 1.420(3) .
O11 C62 1.418(3) .
O11 C63 1.423(3) .
O12 C64 1.422(3) .
O12 C53 1.431(3) .
C1 C1 1.38(3) 2_776
C1 C2 1.480(12) .
C1 C15 1.522(12) .
C2 C3 1.387(8) .
C2 H2 0.9500 .
C3 C20 1.418(9) .
C3 C4 1.448(13) .
C4 C5 1.393(12) .
C4 H4 0.9500 .
C5 C6 1.428(9) .
C5 H5 0.9500 .
C6 C19 1.405(10) .
C6 C7 1.414(17) .
C7 C8 1.401(18) .
C7 H7 0.9500 .
C8 C9 1.415(10) 1_565
C8 H8 0.9500 .
C9 C8 1.415(10) 1_545
C9 C18 1.417(10) .
C9 C10 1.45(2) .
C10 C11 1.347(16) .
C10 H10 0.9500 .
C11 C12 1.461(8) .
C11 H11 0.9500 .
C12 C17 1.397(10) .
C12 C13 1.425(13) .
C13 C14 1.394(13) 1_545
C13 H13 0.9500 .
C14 C13 1.394(13) 1_565
C14 C15 1.422(8) .
C14 H14 0.9500 .
C15 C16 1.390(9) .
C16 C20 1.424(8) .
C16 C17 1.430(9) 1_565
C17 C18 1.390(9) .
C17 C16 1.430(9) 1_545
C17 Cs1 3.674(8) 1_545
C18 C19 1.415(9) 1_545
C18 Cs1 3.816(7) 1_545
C19 C20 1.384(9) .
C19 C18 1.415(9) 1_565
C1X C15X 1.346(10) .
C1X C2X 1.465(13) .
C1X H1X 0.9500 .
C2X C3X 1.473(17) .
C2X C2X 1.48(3) 2_776
C3X C20X 1.420(10) .
C3X C4X 1.437(10) .
C4X C5X 1.366(16) .
C4X H4X 0.9500 .
C5X C6X 1.454(16) .
C5X H5X 0.9500 .
C6X C19X 1.397(12) .
C6X C7X 1.444(10) .
C7X C8X 1.341(19) .
C7X H7X 0.9500 .
C8X C9X 1.46(2) .
C8X H8X 0.9500 .
C9X C18X 1.367(13) .
C9X C10X 1.419(12) 1_565
C10X C9X 1.419(12) 1_545
C10X C11X 1.44(2) .
C10X H10X 0.9500 .
C11X C12X 1.43(2) .
C11X H11X 0.9500 .
C12X C17X 1.399(12) .
C12X C13X 1.418(11) .
C13X C14X 1.374(15) .
C13X H13X 0.9500 .
C14X C15X 1.463(16) 1_545
C14X H14X 0.9500 .
C15X C16X 1.399(11) .
C15X C14X 1.463(16) 1_565
C16X C17X 1.405(11) 1_565
C16X C20X 1.420(10) .
C17X C16X 1.405(11) 1_545
C17X C18X 1.419(12) 1_545
C17X Cs1 3.792(11) 1_545
C18X C19X 1.418(11) .
C18X C17X 1.419(12) 1_565
C19X C20X 1.423(11) .
C21 C35 1.408(14) .
C21 C22 1.415(17) .
C21 H21 0.9500 .
C22 C23 1.430(10) .
C22 H22 0.9500 .
C23 C37 1.411(12) .
C23 C24 1.47(2) .
C24 C24 1.45(5) 2_667
C24 C25 1.49(2) .
C25 C26 1.359(10) .
C25 H25 0.9500 .
C26 C38 1.442(12) .
C26 C27 1.443(19) .
C27 C28 1.353(15) .
C27 H27 0.9500 .
C28 C29 1.421(11) .
C28 H28 0.9500 .
C29 C39 1.385(11) .
C29 C30 1.444(15) .
C30 C31 1.439(15) .
C30 H30 0.9500 .
C31 C32 1.418(12) .
C31 H31 0.9500 .
C32 C33 1.391(17) .
C32 C40 1.427(12) .
C33 C34 1.384(15) .
C33 H33 0.9500 .
C34 C35 1.430(11) .
C34 H34 0.9500 .
C35 C36 1.454(12) .
C36 C37 1.413(11) .
C36 C40 1.424(11) .
C37 C38 1.363(12) .
C38 C39 1.412(12) .
C39 C40 1.421(12) .
C21X C22X 1.386(11) .
C21X C35X 1.454(9) .
C21X H21X 0.9500 .
C22X C23X 1.443(13) .
C22X H22X 0.9500 .
C23X C24X 1.370(8) .
C23X C37X 1.418(9) .
C24X C25X 1.49(2) .
C24X H24X 0.9500 .
C25X C25X 1.42(5) 2_667
C25X C26X 1.493(18) .
C26X C38X 1.374(10) .
C26X C27X 1.441(8) .
C27X C28X 1.413(14) .
C27X H27X 0.9500 .
C28X C29X 1.419(11) .
C28X H28X 0.9500 .
C29X C39X 1.399(9) .
C29X C30X 1.446(8) .
C30X C31X 1.374(10) .
C30X H30X 0.9500 .
C31X C32X 1.457(10) .
C31X H31X 0.9500 .
C32X C33X 1.408(9) .
C32X C40X 1.417(9) .
C33X C34X 1.402(11) .
C33X H33X 0.9500 .
C34X C35X 1.428(12) .
C34X H34X 0.9500 .
C35X C36X 1.406(8) .
C36X C37X 1.424(9) .
C36X C40X 1.430(9) .
C37X C38X 1.405(10) .
C38X C39X 1.429(8) .
C39X C40X 1.403(8) .
C41 C42 1.501(4) .
C41 H41A 0.9900 .
C41 H41B 0.9900 .
C42 H42A 0.9900 .
C42 H42B 0.9900 .
C43 C44 1.503(4) .
C43 H43A 0.9900 .
C43 H43B 0.9900 .
C44 H44A 0.9900 .
C44 H44B 0.9900 .
C45 C46 1.492(4) .
C45 H45A 0.9900 .
C45 H45B 0.9900 .
C46 H46A 0.9900 .
C46 H46B 0.9900 .
C47 C48 1.492(4) .
C47 H47A 0.9900 .
C47 H47B 0.9900 .
C48 H48A 0.9900 .
C48 H48B 0.9900 .
C49 C50 1.511(4) .
C49 H49A 0.9900 .
C49 H49B 0.9900 .
C50 H50A 0.9900 .
C50 H50B 0.9900 .
C51 C52 1.480(4) .
C51 H51A 0.9900 .
C51 H51B 0.9900 .
C52 H52A 0.9900 .
C52 H52B 0.9900 .
C53 C54 1.515(4) .
C54 H54A 0.9900 .
C54 H54B 0.9900 .
C55 C56 1.498(4) .
C55 H55A 0.9900 .
C55 H55B 0.9900 .
C56 H56A 0.9900 .
C56 H56B 0.9900 .
C57 C58 1.502(4) .
C57 H57A 0.9900 .
C57 H57B 0.9900 .
C58 H58A 0.9900 .
C58 H58B 0.9900 .
C59 C60 1.505(4) .
C59 H59A 0.9900 .
C59 H59B 0.9900 .
C60 H60A 0.9900 .
C60 H60B 0.9900 .
C61 C62 1.504(4) .
C61 H61A 0.9900 .
C61 H61B 0.9900 .
C62 H62A 0.9900 .
C62 H62B 0.9900 .
C63 C64 1.507(4) .
C63 H63A 0.9900 .
C63 H63B 0.9900 .
C64 H64A 0.9900 .
C64 H64B 0.9900 .

loop_
_platon_squeeze_void_nr
_platon_squeeze_void_average_x
_platon_squeeze_void_average_y
_platon_squeeze_void_average_z
_platon_squeeze_void_volume
_platon_squeeze_void_count_electrons
_platon_squeeze_void_content
1 -0.014 -0.026 0.026 1022 317 ' '
